data_7036985
loop_
_publ_author_name
'Kargin, Denis'
'Kelemen, Zsolt'
'Kreki\'c, Kristijan'
'Maurer, Martin'
'Bruhn, Clemens'
'Nyul\'aszi, L\'aszl\'o'
'Pietschnig, Rudolf'

_publ_section_title
;
 [3]Ferrocenophanes with the bisphosphanotetryl bridge: inorganic rings on
 the way to tetrylenes.
;
_journal_issue 5
_journal_name_full 'Dalton transactions (Cambridge, England : 2003)'
_journal_page_first 2180
_journal_page_last 2189
_journal_paper_doi 10.1039/c5dt03107a
_journal_volume 45
_journal_year 2016
_chemical_formula_moiety 'C18 H26 Br2 Fe P2 Si'
_chemical_formula_sum 'C18 H26 Br2 Fe P2 Si'
_chemical_formula_weight 548.09
_chemical_name_systematic
;
 ?
;
_space_group_crystal_system monoclinic
_space_group_IT_number 14
_space_group_name_Hall '-P 2yn'
_space_group_name_H-M_alt 'P 1 21/n 1'
_symmetry_space_group_name_Hall '-P 2yn'
_symmetry_space_group_name_H-M 'P 1 21/n 1'
_atom_sites_solution_hydrogens geom
_audit_creation_method SHELXL-2014
_audit_update_record
;
2015-08-06 deposited with the CCDC.
2015-10-29 downloaded from the CCDC.
;
_cell_angle_alpha 90
_cell_angle_beta 99.599(4)
_cell_angle_gamma 90
_cell_formula_units_Z 4
_cell_length_a 6.4147(3)
_cell_length_b 17.8803(6)
_cell_length_c 18.9078(10)
_cell_measurement_reflns_used 15622
_cell_measurement_temperature 100(2)
_cell_measurement_theta_max 25.96
_cell_measurement_theta_min 1.58
_cell_volume 2138.30(17)
_computing_structure_refinement 'SHELXL-2014 (Sheldrick, 2014)'
_diffrn_ambient_temperature 100
_diffrn_detector 'image plate (34 cm diameter)'
_diffrn_detector_area_resol_mean 6.67
_diffrn_detector_type STOE
_diffrn_measured_fraction_theta_full 0.972
_diffrn_measured_fraction_theta_max 1.000
_diffrn_measurement_details ' 156 frames, detector distance = 133 mm'
_diffrn_measurement_device '2-circle goniometer'
_diffrn_measurement_device_type 'STOE IPDS 2'
_diffrn_measurement_method 'rotation method'
_diffrn_radiation_collimation '1.2, 0.6 mm diameter, multiple pinhole'
_diffrn_radiation_monochromator 'plane graphite'
_diffrn_radiation_polarisn_norm 270
_diffrn_radiation_type 'Mo K\a'
_diffrn_radiation_wavelength 0.71073
_diffrn_reflns_av_R_equivalents 0.0803
_diffrn_reflns_av_unetI/netI 0.0512
_diffrn_reflns_laue_measured_fraction_full 0.972
_diffrn_reflns_laue_measured_fraction_max 1.000
_diffrn_reflns_limit_h_max 7
_diffrn_reflns_limit_h_min -7
_diffrn_reflns_limit_k_max 21
_diffrn_reflns_limit_k_min -21
_diffrn_reflns_limit_l_max 22
_diffrn_reflns_limit_l_min -18
_diffrn_reflns_number 11865
_diffrn_reflns_point_group_measured_fraction_full 0.972
_diffrn_reflns_point_group_measured_fraction_max 1.000
_diffrn_reflns_theta_full 25.242
_diffrn_reflns_theta_max 25.000
_diffrn_reflns_theta_min 1.578
_diffrn_source 'Genix Mo HF'
_diffrn_source_current 1.000
_diffrn_source_power 0.050
_diffrn_source_voltage 50
_exptl_absorpt_coefficient_mu 4.647
_exptl_absorpt_correction_T_max 0.8251
_exptl_absorpt_correction_T_min 0.3253
_exptl_absorpt_correction_type integration
_exptl_absorpt_process_details 'X-red ver. 1.58 (Stoe & Cie. 2012)'
_exptl_crystal_colour yellow
_exptl_crystal_density_diffrn 1.703
_exptl_crystal_description plate
_exptl_crystal_F_000 1096
_exptl_crystal_size_max 0.300
_exptl_crystal_size_mid 0.270
_exptl_crystal_size_min 0.040
_refine_diff_density_max 0.625
_refine_diff_density_min -0.896
_refine_diff_density_rms 0.106
_refine_ls_extinction_method none
_refine_ls_goodness_of_fit_ref 1.034
_refine_ls_hydrogen_treatment constr
_refine_ls_matrix_type full
_refine_ls_number_parameters 223
_refine_ls_number_reflns 3772
_refine_ls_number_restraints 0
_refine_ls_restrained_S_all 1.034
_refine_ls_R_factor_all 0.0439
_refine_ls_R_factor_gt 0.0374
_refine_ls_shift/su_max 0.000
_refine_ls_shift/su_mean 0.000
_refine_ls_structure_factor_coef Fsqd
_refine_ls_weighting_details 'w=1/[\s^2^(Fo^2^)+(0.0592P)^2^+0.6973P] where P=(Fo^2^+2Fc^2^)/3'
_refine_ls_weighting_scheme calc
_refine_ls_wR_factor_gt 0.0949
_refine_ls_wR_factor_ref 0.0996
_reflns_Friedel_coverage 0.000
_reflns_number_gt 3283
_reflns_number_total 3772
_reflns_threshold_expression 'I > 2\s(I)'
_cod_data_source_file c5dt03107a2.cif
_cod_data_source_block i2077
_cod_depositor_comments 'Adding full bibliography for 7036984--7036987.cif.'
_cod_database_code 7036985
_shelx_space_group_comment
;
The symmetry employed for this shelxl refinement is uniquely defined
by the following loop, which should always be used as a source of
symmetry information in preference to the above space-group names.
They are only intended as comments.
;
_shelx_estimated_absorpt_t_min 0.336
_shelx_estimated_absorpt_t_max 0.836
_shelxl_version_number 2014-1

loop_
_space_group_symop_operation_xyz
'x, y, z'
'-x+1/2, y+1/2, -z+1/2'
'-x, -y, -z'
'x-1/2, -y-1/2, z-1/2'

loop_
_atom_site_label
_atom_site_type_symbol
_atom_site_fract_x
_atom_site_fract_y
_atom_site_fract_z
_atom_site_U_iso_or_equiv
_atom_site_adp_type
_atom_site_occupancy
_atom_site_site_symmetry_order
_atom_site_calc_flag
_atom_site_refinement_flags_posn
_atom_site_refinement_flags_adp
C6 C 0.4842(6) -0.22309(19) 0.31995(19) 0.0308(7) Uani 1 1 d . .
C7 C 0.2582(6) -0.2301(2) 0.3039(2) 0.0340(8) Uani 1 1 d . .
H7 H 0.1606 -0.1908 0.2898 0.041 Uiso 1 1 calc R U
C8 C 0.2070(6) -0.3059(2) 0.3127(2) 0.0380(9) Uani 1 1 d . .
H8 H 0.0679 -0.3260 0.3057 0.046 Uiso 1 1 calc R U
C9 C 0.3952(7) -0.3474(2) 0.3336(2) 0.0397(9) Uani 1 1 d . .
H9 H 0.4052 -0.3996 0.3431 0.048 Uiso 1 1 calc R U
C10 C 0.5667(7) -0.2961(2) 0.3376(2) 0.0373(8) Uani 1 1 d . .
H10 H 0.7123 -0.3085 0.3501 0.045 Uiso 1 1 calc R U
C1 C 0.4952(5) -0.25605(19) 0.14651(19) 0.0301(7) Uani 1 1 d . .
C2 C 0.2690(6) -0.2639(2) 0.1352(2) 0.0345(8) Uani 1 1 d . .
H2 H 0.1684 -0.2252 0.1223 0.041 Uiso 1 1 calc R U
C3 C 0.2237(6) -0.3401(2) 0.1467(2) 0.0356(8) Uani 1 1 d . .
H3 H 0.0859 -0.3610 0.1425 0.043 Uiso 1 1 calc R U
C4 C 0.4145(6) -0.3803(2) 0.1653(2) 0.0382(9) Uani 1 1 d . .
H4 H 0.4277 -0.4323 0.1757 0.046 Uiso 1 1 calc R U
C5 C 0.5838(6) -0.32842(19) 0.1657(2) 0.0326(8) Uani 1 1 d . .
H5 H 0.7303 -0.3398 0.1767 0.039 Uiso 1 1 calc R U
C15 C 0.5905(6) -0.0822(2) 0.39355(19) 0.0325(8) Uani 1 1 d . .
C17 C 0.3638(7) -0.0556(3) 0.3838(3) 0.0561(12) Uani 1 1 d . .
H17A H 0.3438 -0.0242 0.4246 0.084 Uiso 1 1 calc R U
H17B H 0.2691 -0.0989 0.3809 0.084 Uiso 1 1 calc R U
H17C H 0.3316 -0.0264 0.3394 0.084 Uiso 1 1 calc R U
C18 C 0.6398(9) -0.1290(3) 0.4609(2) 0.0560(12) Uani 1 1 d . .
H18A H 0.7871 -0.1458 0.4671 0.084 Uiso 1 1 calc R U
H18B H 0.5459 -0.1726 0.4567 0.084 Uiso 1 1 calc R U
H18C H 0.6182 -0.0989 0.5024 0.084 Uiso 1 1 calc R U
C16 C 0.7389(8) -0.0149(3) 0.4007(3) 0.0580(13) Uani 1 1 d . .
H16A H 0.7218 0.0139 0.4435 0.087 Uiso 1 1 calc R U
H16B H 0.7047 0.0169 0.3582 0.087 Uiso 1 1 calc R U
H16C H 0.8854 -0.0322 0.4051 0.087 Uiso 1 1 calc R U
C11 C 0.5944(6) -0.1493(2) 0.0411(2) 0.0373(8) Uani 1 1 d . .
C14 C 0.3634(7) -0.1288(3) 0.0148(2) 0.0463(10) Uani 1 1 d . .
H14A H 0.3256 -0.0853 0.0416 0.069 Uiso 1 1 calc R U
H14B H 0.2728 -0.1711 0.0225 0.069 Uiso 1 1 calc R U
H14C H 0.3436 -0.1167 -0.0364 0.069 Uiso 1 1 calc R U
C12 C 0.6523(8) -0.2188(2) 0.0009(2) 0.0499(11) Uani 1 1 d . .
H12A H 0.8020 -0.2307 0.0166 0.075 Uiso 1 1 calc R U
H12B H 0.6266 -0.2089 -0.0508 0.075 Uiso 1 1 calc R U
H12C H 0.5653 -0.2611 0.0113 0.075 Uiso 1 1 calc R U
C13 C 0.7379(7) -0.0843(2) 0.0270(2) 0.0471(10) Uani 1 1 d . .
H13A H 0.7049 -0.0402 0.0537 0.071 Uiso 1 1 calc R U
H13B H 0.7145 -0.0729 -0.0244 0.071 Uiso 1 1 calc R U
H13C H 0.8861 -0.0984 0.0426 0.071 Uiso 1 1 calc R U
Si1 Si 0.53092(15) -0.09505(5) 0.21057(5) 0.0291(2) Uani 1 1 d . .
P2 P 0.65931(14) -0.14311(5) 0.31922(5) 0.0292(2) Uani 1 1 d . .
P1 P 0.66382(15) -0.17588(5) 0.13904(5) 0.0301(2) Uani 1 1 d . .
Fe1 Fe 0.39564(8) -0.29548(3) 0.23688(3) 0.02978(15) Uani 1 1 d . .
Br2 Br 0.18738(6) -0.06727(2) 0.18664(2) 0.03726(13) Uani 1 1 d . .
Br1 Br 0.68347(6) 0.01664(2) 0.20148(2) 0.03708(13) Uani 1 1 d . .

loop_
_atom_site_aniso_label
_atom_site_aniso_U_11
_atom_site_aniso_U_22
_atom_site_aniso_U_33
_atom_site_aniso_U_23
_atom_site_aniso_U_13
_atom_site_aniso_U_12
C6 0.0379(19) 0.0270(17) 0.0289(17) -0.0019(14) 0.0092(15) 0.0018(14)
C7 0.0373(19) 0.0340(19) 0.0333(19) 0.0003(15) 0.0138(15) -0.0019(15)
C8 0.045(2) 0.037(2) 0.037(2) -0.0067(17) 0.0185(17) -0.0055(16)
C9 0.058(2) 0.0279(18) 0.036(2) -0.0010(16) 0.0180(18) -0.0039(17)
C10 0.047(2) 0.0326(19) 0.034(2) 0.0005(16) 0.0118(17) 0.0039(16)
C1 0.0344(18) 0.0282(17) 0.0294(18) -0.0034(15) 0.0103(14) -0.0017(14)
C2 0.0352(19) 0.0354(19) 0.0343(19) -0.0031(16) 0.0095(15) -0.0007(15)
C3 0.0348(19) 0.0352(19) 0.038(2) -0.0068(17) 0.0102(16) -0.0070(15)
C4 0.050(2) 0.0310(19) 0.037(2) -0.0044(17) 0.0158(17) -0.0048(17)
C5 0.0368(19) 0.0277(18) 0.0350(19) -0.0066(15) 0.0108(16) 0.0003(14)
C15 0.042(2) 0.0278(17) 0.0291(18) -0.0011(15) 0.0099(15) 0.0006(15)
C17 0.058(3) 0.065(3) 0.047(3) -0.024(2) 0.012(2) 0.016(2)
C18 0.096(4) 0.044(2) 0.029(2) -0.0002(19) 0.013(2) 0.010(2)
C16 0.080(3) 0.047(3) 0.055(3) -0.020(2) 0.032(3) -0.020(2)
C11 0.047(2) 0.036(2) 0.0309(19) -0.0027(16) 0.0115(16) -0.0052(16)
C14 0.049(2) 0.056(3) 0.032(2) 0.0079(19) 0.0017(18) -0.0010(19)
C12 0.072(3) 0.047(2) 0.034(2) -0.0065(19) 0.019(2) -0.002(2)
C13 0.059(3) 0.047(2) 0.036(2) 0.0056(19) 0.0118(19) -0.014(2)
Si1 0.0325(5) 0.0261(5) 0.0294(5) 0.0000(4) 0.0078(4) 0.0006(4)
P2 0.0339(5) 0.0268(4) 0.0278(4) -0.0009(4) 0.0075(4) 0.0016(3)
P1 0.0338(5) 0.0291(4) 0.0293(5) -0.0019(4) 0.0106(4) -0.0017(3)
Fe1 0.0353(3) 0.0253(3) 0.0309(3) -0.0022(2) 0.0119(2) -0.00104(19)
Br2 0.0350(2) 0.0353(2) 0.0415(2) 0.00047(16) 0.00635(16) 0.00419(14)
Br1 0.0429(2) 0.0274(2) 0.0428(2) 0.00056(15) 0.01274(17) -0.00283(14)

loop_
_atom_type_symbol
_atom_type_description
_atom_type_scat_dispersion_real
_atom_type_scat_dispersion_imag
_atom_type_scat_source
C C 0.0033 0.0016 'International Tables Vol C Tables 4.2.6.8 and 6.1.1.4'
H H 0.0000 0.0000 'International Tables Vol C Tables 4.2.6.8 and 6.1.1.4'
Si Si 0.0817 0.0704 'International Tables Vol C Tables 4.2.6.8 and 6.1.1.4'
P P 0.1023 0.0942 'International Tables Vol C Tables 4.2.6.8 and 6.1.1.4'
Fe Fe 0.3463 0.8444 'International Tables Vol C Tables 4.2.6.8 and 6.1.1.4'
Br Br -0.2901 2.4595 'International Tables Vol C Tables 4.2.6.8 and 6.1.1.4'

loop_
_geom_angle_atom_site_label_1
_geom_angle_atom_site_label_2
_geom_angle_atom_site_label_3
_geom_angle
C10 C6 C7 106.9(3)
C10 C6 P2 121.0(3)
C7 C6 P2 132.1(3)
C10 C6 Fe1 69.2(2)
C7 C6 Fe1 68.9(2)
P2 C6 Fe1 125.82(19)
C8 C7 C6 107.8(3)
C8 C7 Fe1 69.8(2)
C6 C7 Fe1 69.8(2)
C8 C7 H7 126.1
C6 C7 H7 126.1
Fe1 C7 H7 125.9
C7 C8 C9 109.4(3)
C7 C8 Fe1 69.6(2)
C9 C8 Fe1 70.4(2)
C7 C8 H8 125.3
C9 C8 H8 125.3
Fe1 C8 H8 126.3
C8 C9 C10 107.0(3)
C8 C9 Fe1 69.0(2)
C10 C9 Fe1 68.9(2)
C8 C9 H9 126.5
C10 C9 H9 126.5
Fe1 C9 H9 127.1
C9 C10 C6 108.9(3)
C9 C10 Fe1 70.3(2)
C6 C10 Fe1 69.8(2)
C9 C10 H10 125.6
C6 C10 H10 125.6
Fe1 C10 H10 126.0
C5 C1 C2 107.3(3)
C5 C1 P1 121.0(3)
C2 C1 P1 131.7(3)
C5 C1 Fe1 69.2(2)
C2 C1 Fe1 69.1(2)
P1 C1 Fe1 127.58(19)
C3 C2 C1 107.4(3)
C3 C2 Fe1 69.4(2)
C1 C2 Fe1 69.7(2)
C3 C2 H2 126.3
C1 C2 H2 126.3
Fe1 C2 H2 126.1
C4 C3 C2 109.6(3)
C4 C3 Fe1 70.4(2)
C2 C3 Fe1 69.8(2)
C4 C3 H3 125.2
C2 C3 H3 125.2
Fe1 C3 H3 126.2
C3 C4 C5 107.3(3)
C3 C4 Fe1 69.1(2)
C5 C4 Fe1 69.2(2)
C3 C4 H4 126.4
C5 C4 H4 126.4
Fe1 C4 H4 126.9
C4 C5 C1 108.4(3)
C4 C5 Fe1 70.0(2)
C1 C5 Fe1 69.7(2)
C4 C5 H5 125.8
C1 C5 H5 125.8
Fe1 C5 H5 126.1
C17 C15 C18 109.8(4)
C17 C15 C16 109.6(4)
C18 C15 C16 108.8(4)
C17 C15 P2 115.5(3)
C18 C15 P2 105.4(3)
C16 C15 P2 107.6(3)
C15 C17 H17A 109.5
C15 C17 H17B 109.5
H17A C17 H17B 109.5
C15 C17 H17C 109.5
H17A C17 H17C 109.5
H17B C17 H17C 109.5
C15 C18 H18A 109.5
C15 C18 H18B 109.5
H18A C18 H18B 109.5
C15 C18 H18C 109.5
H18A C18 H18C 109.5
H18B C18 H18C 109.5
C15 C16 H16A 109.5
C15 C16 H16B 109.5
H16A C16 H16B 109.5
C15 C16 H16C 109.5
H16A C16 H16C 109.5
H16B C16 H16C 109.5
C14 C11 C13 109.8(3)
C14 C11 C12 109.6(3)
C13 C11 C12 109.0(3)
C14 C11 P1 115.8(3)
C13 C11 P1 108.1(3)
C12 C11 P1 104.2(3)
C11 C14 H14A 109.5
C11 C14 H14B 109.5
H14A C14 H14B 109.5
C11 C14 H14C 109.5
H14A C14 H14C 109.5
H14B C14 H14C 109.5
C11 C12 H12A 109.5
C11 C12 H12B 109.5
H12A C12 H12B 109.5
C11 C12 H12C 109.5
H12A C12 H12C 109.5
H12B C12 H12C 109.5
C11 C13 H13A 109.5
C11 C13 H13B 109.5
H13A C13 H13B 109.5
C11 C13 H13C 109.5
H13A C13 H13C 109.5
H13B C13 H13C 109.5
Br2 Si1 P1 118.90(5)
Br2 Si1 Br1 102.42(4)
P1 Si1 Br1 108.24(5)
Br2 Si1 P2 117.95(5)
P1 Si1 P2 100.73(5)
Br1 Si1 P2 108.16(5)
C6 P2 C15 103.09(16)
C6 P2 Si1 100.04(12)
C15 P2 Si1 111.32(12)
C1 P1 C11 103.20(17)
C1 P1 Si1 99.82(11)
C11 P1 Si1 112.18(13)
C7 Fe1 C8 40.63(15)
C7 Fe1 C3 121.20(15)
C8 Fe1 C3 104.60(15)
C7 Fe1 C10 68.98(16)
C8 Fe1 C10 68.31(16)
C3 Fe1 C10 156.32(15)
C7 Fe1 C2 106.47(15)
C8 Fe1 C2 120.02(16)
C3 Fe1 C2 40.73(15)
C10 Fe1 C2 162.40(15)
C7 Fe1 C5 160.89(14)
C8 Fe1 C5 157.90(15)
C3 Fe1 C5 68.34(15)
C10 Fe1 C5 109.30(16)
C2 Fe1 C5 69.12(15)
C7 Fe1 C6 41.31(15)
C8 Fe1 C6 68.74(15)
C3 Fe1 C6 159.48(15)
C10 Fe1 C6 41.02(14)
C2 Fe1 C6 124.50(14)
C5 Fe1 C6 124.88(14)
C7 Fe1 C1 123.46(14)
C8 Fe1 C1 157.77(15)
C3 Fe1 C1 68.66(14)
C10 Fe1 C1 126.11(15)
C2 Fe1 C1 41.21(14)
C5 Fe1 C1 41.14(14)
C6 Fe1 C1 109.78(14)
C7 Fe1 C4 156.58(15)
C8 Fe1 C4 120.34(15)
C3 Fe1 C4 40.47(16)
C10 Fe1 C4 122.15(15)
C2 Fe1 C4 68.90(15)
C5 Fe1 C4 40.87(15)
C6 Fe1 C4 159.67(15)
C1 Fe1 C4 69.08(14)
C7 Fe1 C9 68.83(15)
C8 Fe1 C9 40.56(16)
C3 Fe1 C9 119.25(16)
C10 Fe1 C9 40.82(16)
C2 Fe1 C9 155.04(16)
C5 Fe1 C9 123.14(15)
C6 Fe1 C9 69.07(15)
C1 Fe1 C9 161.31(15)
C4 Fe1 C9 105.21(15)

loop_
_geom_bond_atom_site_label_1
_geom_bond_atom_site_label_2
_geom_bond_distance
C6 C10 1.428(5)
C6 C7 1.436(5)
C6 P2 1.820(4)
C6 Fe1 2.041(4)
C7 C8 1.410(5)
C7 Fe1 2.030(4)
C7 H7 0.9500
C8 C9 1.416(6)
C8 Fe1 2.033(4)
C8 H8 0.9500
C9 C10 1.425(6)
C9 Fe1 2.052(4)
C9 H9 0.9500
C10 Fe1 2.034(4)
C10 H10 0.9500
C1 C5 1.435(5)
C1 C2 1.438(5)
C1 P1 1.816(3)
C1 Fe1 2.046(3)
C2 C3 1.417(5)
C2 Fe1 2.039(4)
C2 H2 0.9500
C3 C4 1.413(6)
C3 Fe1 2.034(4)
C3 H3 0.9500
C4 C5 1.428(5)
C4 Fe1 2.050(4)
C4 H4 0.9500
C5 Fe1 2.040(4)
C5 H5 0.9500
C15 C17 1.512(6)
C15 C18 1.512(5)
C15 C16 1.526(5)
C15 P2 1.888(4)
C17 H17A 0.9800
C17 H17B 0.9800
C17 H17C 0.9800
C18 H18A 0.9800
C18 H18B 0.9800
C18 H18C 0.9800
C16 H16A 0.9800
C16 H16B 0.9800
C16 H16C 0.9800
C11 C14 1.527(6)
C11 C13 1.533(5)
C11 C12 1.534(5)
C11 P1 1.891(4)
C14 H14A 0.9800
C14 H14B 0.9800
C14 H14C 0.9800
C12 H12A 0.9800
C12 H12B 0.9800
C12 H12C 0.9800
C13 H13A 0.9800
C13 H13B 0.9800
C13 H13C 0.9800
Si1 Br2 2.2305(10)
Si1 P1 2.2426(13)
Si1 Br1 2.2430(10)
Si1 P2 2.2522(13)
